data_1515326
loop_
_publ_author_name
'Aldemir, M\"uge'
'Heinemann, Frank W.'
'Kisch, Horst'

_publ_section_title
;
 Photochemical synthesis of N-adamantylhomoallylamines through addition of
 cyclic olefins to imines catalyzed by alumina grafted cadmium sulfide.
;
_journal_issue 6
_journal_name_full
'Photochemical &amp; photobiological sciences : Official journal of the European Photochemistry Association and the European Society for Photobiology'
_journal_page_first 908
_journal_page_last 913
_journal_paper_doi 10.1039/c1pp05298e
_journal_volume 11
_journal_year 2012
_chemical_formula_moiety 'C22 H28 Cl N'
_chemical_formula_sum 'C22 H28 Cl N'
_chemical_formula_weight 341.90
_chemical_name_systematic
;
?
;
_space_group_IT_number 14
_symmetry_cell_setting monoclinic
_symmetry_space_group_name_Hall '-P 2ybc'
_symmetry_space_group_name_H-M 'P 1 21/c 1'
_atom_sites_solution_hydrogens 'geom except N bound H difmap/noref'
_atom_sites_solution_primary direct
_atom_sites_solution_secondary difmap
_audit_creation_method SHELXL-97
_cell_angle_alpha 90.00
_cell_angle_beta 91.055(9)
_cell_angle_gamma 90.00
_cell_formula_units_Z 4
_cell_length_a 9.2529(9)
_cell_length_b 15.6034(8)
_cell_length_c 12.4998(10)
_cell_measurement_reflns_used 132
_cell_measurement_temperature 100(2)
_cell_measurement_theta_max 20.00
_cell_measurement_theta_min 6.00
_cell_volume 1804.4(2)
_computing_cell_refinement 'EVALCCD (Bruker-Nonius, 2002)'
_computing_data_collection 'COLLECT (Bruker-Nonius, 2002)'
_computing_data_reduction 'EVALCCD (Bruker-Nonius, 2002)'
_computing_molecular_graphics 'SHELXTL 6.12 (Bruker AXS, 2002)'
_computing_publication_material 'SHELXTL 6.12 (Bruker AXS, 2002)'
_computing_structure_refinement 'SHELXTL 6.12 (Bruker AXS, 2002)'
_computing_structure_solution 'SHELXTL 6.12 (Bruker AXS, 2002)'
_diffrn_ambient_temperature 100(2)
_diffrn_detector_area_resol_mean 9
_diffrn_measured_fraction_theta_full 0.998
_diffrn_measured_fraction_theta_max 0.998
_diffrn_measurement_device_type 'Nonius KappaCCD'
_diffrn_measurement_method
;
\w-rotations with 2.00 \% and 240 sec per frame
;
_diffrn_radiation_monochromator graphite
_diffrn_radiation_source 'fine-focus sealed tube'
_diffrn_radiation_type MoK\a
_diffrn_radiation_wavelength 0.71073
_diffrn_reflns_av_R_equivalents 0.0456
_diffrn_reflns_av_sigmaI/netI 0.0231
_diffrn_reflns_limit_h_max 11
_diffrn_reflns_limit_h_min -11
_diffrn_reflns_limit_k_max 19
_diffrn_reflns_limit_k_min -19
_diffrn_reflns_limit_l_max 15
_diffrn_reflns_limit_l_min -15
_diffrn_reflns_number 34333
_diffrn_reflns_theta_full 26.37
_diffrn_reflns_theta_max 26.37
_diffrn_reflns_theta_min 3.06
_exptl_absorpt_coefficient_mu 0.215
_exptl_absorpt_correction_T_max 1.000
_exptl_absorpt_correction_T_min 0.948
_exptl_absorpt_correction_type multi-scan
_exptl_absorpt_process_details 'SADABS, Bruker-Nonius, 2002'
_exptl_crystal_colour colorless
_exptl_crystal_density_diffrn 1.259
_exptl_crystal_density_method 'not measured'
_exptl_crystal_description prism
_exptl_crystal_F_000 736
_exptl_crystal_size_max 0.25
_exptl_crystal_size_mid 0.23
_exptl_crystal_size_min 0.20
_refine_diff_density_max 0.246
_refine_diff_density_min -0.250
_refine_diff_density_rms 0.046
_refine_ls_extinction_method none
_refine_ls_goodness_of_fit_ref 1.136
_refine_ls_hydrogen_treatment refxyz
_refine_ls_matrix_type full
_refine_ls_number_parameters 254
_refine_ls_number_reflns 3687
_refine_ls_number_restraints 13
_refine_ls_restrained_S_all 1.136
_refine_ls_R_factor_all 0.0555
_refine_ls_R_factor_gt 0.0417
_refine_ls_shift/su_max 0.001
_refine_ls_shift/su_mean 0.000
_refine_ls_structure_factor_coef Fsqd
_refine_ls_weighting_details 'calc w=1/[\s^2^(Fo^2^)+(0.0254P)^2^+1.3218P] where P=(Fo^2^+2Fc^2^)/3'
_refine_ls_weighting_scheme calc
_refine_ls_wR_factor_gt 0.0910
_refine_ls_wR_factor_ref 0.0968
_reflns_number_gt 3028
_reflns_number_total 3687
_reflns_threshold_expression >2sigma(I)
_cod_data_source_file c1pp05298e.txt
_cod_data_source_block ma0406
_cod_original_sg_symbol_Hall -P2ybc
_cod_original_sg_symbol_H-M P2(1)/c
_cod_database_code 1515326

loop_
_symmetry_equiv_pos_as_xyz
'x, y, z'
'-x, y+1/2, -z+1/2'
'-x, -y, -z'
'x, -y-1/2, z-1/2'

loop_
_atom_site_label
_atom_site_type_symbol
_atom_site_fract_x
_atom_site_fract_y
_atom_site_fract_z
_atom_site_U_iso_or_equiv
_atom_site_adp_type
_atom_site_occupancy
_atom_site_symmetry_multiplicity
_atom_site_calc_flag
_atom_site_refinement_flags
_atom_site_disorder_assembly
_atom_site_disorder_group
Cl1 Cl 0.86696(5) 0.07942(4) 0.41337(4) 0.03359(14) Uani 1 1 d . . .
N1 N 0.53504(15) 0.13349(9) -0.06269(11) 0.0203(3) Uani 1 1 d . . .
H1 H 0.5156 0.1185 -0.1343 0.024 Uiso 1 1 d . . .
C1 C 0.45370(18) 0.21367(10) -0.04539(13) 0.0183(3) Uani 1 1 d . . .
C2 C 0.5025(2) 0.28796(11) -0.11717(14) 0.0246(4) Uani 1 1 d . . .
H2A H 0.6044 0.3026 -0.0999 0.029 Uiso 1 1 calc R . .
H2B H 0.4964 0.2701 -0.1931 0.029 Uiso 1 1 calc R . .
C3 C 0.4066(2) 0.36703(12) -0.10025(15) 0.0289(4) Uani 1 1 d . . .
H3A H 0.4398 0.4148 -0.1472 0.035 Uiso 1 1 calc R . .
C4 C 0.2496(2) 0.34464(12) -0.12898(15) 0.0292(4) Uani 1 1 d . . .
H4A H 0.2421 0.3267 -0.2048 0.035 Uiso 1 1 calc R . .
H4B H 0.1874 0.3956 -0.1193 0.035 Uiso 1 1 calc R . .
C5 C 0.1988(2) 0.27157(12) -0.05637(15) 0.0263(4) Uani 1 1 d . . .
H5A H 0.0962 0.2568 -0.0747 0.032 Uiso 1 1 calc R . .
C6 C 0.29471(19) 0.19289(11) -0.07224(15) 0.0239(4) Uani 1 1 d . . .
H6A H 0.2860 0.1733 -0.1474 0.029 Uiso 1 1 calc R . .
H6B H 0.2616 0.1458 -0.0256 0.029 Uiso 1 1 calc R . .
C7 C 0.46366(19) 0.24246(11) 0.07171(13) 0.0225(4) Uani 1 1 d . . .
H7A H 0.5652 0.2564 0.0910 0.027 Uiso 1 1 calc R . .
H7B H 0.4316 0.1954 0.1188 0.027 Uiso 1 1 calc R . .
C8 C 0.3680(2) 0.32174(12) 0.08833(14) 0.0275(4) Uani 1 1 d . . .
H8A H 0.3757 0.3402 0.1648 0.033 Uiso 1 1 calc R . .
C9 C 0.2105(2) 0.30044(13) 0.06072(15) 0.0293(4) Uani 1 1 d . . .
H9A H 0.1492 0.3516 0.0717 0.035 Uiso 1 1 calc R . .
H9B H 0.1761 0.2542 0.1081 0.035 Uiso 1 1 calc R . .
C10 C 0.4191(2) 0.39468(12) 0.01663(16) 0.0319(4) Uani 1 1 d . . .
H10A H 0.3593 0.4463 0.0283 0.038 Uiso 1 1 calc R . .
H10B H 0.5209 0.4091 0.0347 0.038 Uiso 1 1 calc R . .
C11 C 0.69307(18) 0.13556(12) -0.04945(13) 0.0222(4) Uani 1 1 d . A .
H11A H 0.7291 0.1929 -0.0729 0.027 Uiso 1 1 calc R . .
C12 C 0.73740(18) 0.12161(11) 0.06686(13) 0.0196(3) Uani 1 1 d . . .
C13 C 0.84410(18) 0.17189(12) 0.11562(14) 0.0234(4) Uani 1 1 d . . .
H13A H 0.8898 0.2156 0.0755 0.028 Uiso 1 1 calc R . .
C14 C 0.88485(19) 0.15924(12) 0.22189(14) 0.0248(4) Uani 1 1 d . . .
H14A H 0.9575 0.1940 0.2546 0.030 Uiso 1 1 calc R . .
C15 C 0.81822(19) 0.09541(12) 0.27922(14) 0.0234(4) Uani 1 1 d . . .
C16 C 0.71252(18) 0.04404(11) 0.23257(14) 0.0240(4) Uani 1 1 d . . .
H16A H 0.6676 0.0002 0.2729 0.029 Uiso 1 1 calc R . .
C17 C 0.67312(18) 0.05730(11) 0.12674(14) 0.0220(4) Uani 1 1 d . . .
H17A H 0.6010 0.0220 0.0943 0.026 Uiso 1 1 calc R . .
C18 C 0.7583(2) 0.06576(15) -0.12164(15) 0.0335(5) Uani 1 1 d D . .
H18A H 0.7197 0.0102 -0.0943 0.040 Uiso 0.523(13) 1 calc PR A 1
H18B H 0.7263 0.0059 -0.1061 0.040 Uiso 0.477(13) 1 calc PR A 2
C19 C 0.7154(10) 0.0681(6) -0.2408(4) 0.0290(18) Uani 0.523(13) 1 d PD A 1
H19A H 0.6242 0.0524 -0.2710 0.035 Uiso 0.523(13) 1 calc PR A 1
C20 C 0.8266(9) 0.0957(6) -0.2930(7) 0.0274(19) Uani 0.523(13) 1 d PD A 1
H20A H 0.8209 0.1109 -0.3666 0.033 Uiso 0.523(13) 1 calc PR A 1
C21 C 0.9656(13) 0.1015(10) -0.2277(9) 0.031(3) Uani 0.523(13) 1 d PD A 1
H21A H 0.9924 0.1618 -0.2126 0.038 Uiso 0.523(13) 1 calc PR A 1
H21B H 1.0464 0.0726 -0.2639 0.038 Uiso 0.523(13) 1 calc PR A 1
C22 C 0.9229(5) 0.0538(5) -0.1254(9) 0.0277(18) Uani 0.523(13) 1 d PD A 1
H22A H 0.9487 -0.0077 -0.1297 0.033 Uiso 0.523(13) 1 calc PR A 1
H22B H 0.9711 0.0792 -0.0615 0.033 Uiso 0.523(13) 1 calc PR A 1
C19' C 0.7296(10) 0.0968(6) -0.2396(5) 0.0241(17) Uani 0.477(13) 1 d PD A 2
H19B H 0.6516 0.0622 -0.2735 0.029 Uiso 0.477(13) 1 calc PR A 2
H19C H 0.6994 0.1576 -0.2401 0.029 Uiso 0.477(13) 1 calc PR A 2
C20' C 0.8715(9) 0.0859(6) -0.3014(9) 0.0234(16) Uani 0.477(13) 1 d PD A 2
H20B H 0.8735 0.0310 -0.3412 0.028 Uiso 0.477(13) 1 calc PR A 2
H20C H 0.8873 0.1340 -0.3516 0.028 Uiso 0.477(13) 1 calc PR A 2
C21' C 0.9784(14) 0.0867(10) -0.2112(10) 0.028(2) Uani 0.477(13) 1 d PD A 2
H21C H 1.0794 0.0915 -0.2223 0.033 Uiso 0.477(13) 1 calc PR A 2
C22' C 0.9243(7) 0.0805(7) -0.1159(9) 0.0248(18) Uani 0.477(13) 1 d PD A 2
H22C H 0.9794 0.0845 -0.0512 0.030 Uiso 0.477(13) 1 calc PR A 2

loop_
_atom_site_aniso_label
_atom_site_aniso_U_11
_atom_site_aniso_U_22
_atom_site_aniso_U_33
_atom_site_aniso_U_23
_atom_site_aniso_U_13
_atom_site_aniso_U_12
Cl1 0.0302(2) 0.0517(3) 0.0187(2) 0.0035(2) -0.00286(17) -0.0036(2)
N1 0.0203(7) 0.0212(7) 0.0193(7) -0.0011(6) -0.0029(6) -0.0010(6)
C1 0.0198(8) 0.0185(8) 0.0166(8) -0.0004(6) -0.0001(6) 0.0004(6)
C2 0.0261(9) 0.0265(9) 0.0213(9) 0.0043(7) 0.0050(7) 0.0011(7)
C3 0.0350(10) 0.0217(9) 0.0301(10) 0.0091(8) 0.0074(8) 0.0019(8)
C4 0.0338(10) 0.0307(10) 0.0233(9) 0.0044(8) 0.0012(8) 0.0116(8)
C5 0.0220(9) 0.0291(10) 0.0278(10) 0.0009(8) -0.0001(7) 0.0008(8)
C6 0.0230(9) 0.0248(9) 0.0238(9) -0.0011(7) -0.0028(7) -0.0018(7)
C7 0.0260(9) 0.0245(9) 0.0172(8) -0.0009(7) -0.0001(7) 0.0011(7)
C8 0.0338(10) 0.0296(10) 0.0192(9) -0.0061(7) 0.0020(7) 0.0040(8)
C9 0.0300(10) 0.0331(10) 0.0253(10) 0.0033(8) 0.0082(8) 0.0063(8)
C10 0.0359(11) 0.0203(9) 0.0394(11) -0.0050(8) 0.0019(9) 0.0021(8)
C11 0.0188(8) 0.0270(9) 0.0206(9) 0.0029(7) -0.0016(7) -0.0013(7)
C12 0.0169(8) 0.0209(8) 0.0211(8) -0.0002(7) 0.0006(6) 0.0021(7)
C13 0.0208(8) 0.0238(9) 0.0256(9) 0.0026(7) 0.0007(7) -0.0027(7)
C14 0.0212(9) 0.0275(10) 0.0255(9) -0.0028(7) -0.0033(7) -0.0037(7)
C15 0.0212(9) 0.0314(10) 0.0176(8) -0.0004(7) -0.0008(7) 0.0045(7)
C16 0.0225(9) 0.0240(9) 0.0257(9) 0.0050(7) 0.0031(7) -0.0014(7)
C17 0.0189(8) 0.0214(9) 0.0257(9) -0.0008(7) -0.0027(7) -0.0018(7)
C18 0.0262(10) 0.0516(13) 0.0226(9) -0.0036(9) 0.0004(7) 0.0088(9)
C19 0.032(3) 0.027(4) 0.028(3) -0.019(2) -0.0067(19) 0.002(3)
C20 0.038(5) 0.028(3) 0.016(3) -0.0032(18) 0.000(3) 0.016(3)
C21 0.037(4) 0.033(5) 0.024(3) 0.009(3) 0.010(3) 0.003(3)
C22 0.033(3) 0.026(4) 0.024(3) -0.008(3) 0.0025(19) 0.014(2)
C19' 0.025(3) 0.029(4) 0.019(3) -0.014(2) -0.002(2) 0.001(3)
C20' 0.022(4) 0.020(3) 0.028(3) -0.005(2) 0.007(3) 0.006(3)
C21' 0.028(3) 0.024(5) 0.031(5) -0.004(4) -0.002(3) -0.002(3)
C22' 0.024(3) 0.028(5) 0.022(3) -0.010(3) -0.0027(18) 0.012(2)

loop_
_atom_type_symbol
_atom_type_description
_atom_type_scat_dispersion_real
_atom_type_scat_dispersion_imag
_atom_type_scat_source
C C 0.0033 0.0016 'International Tables Vol C Tables 4.2.6.8 and 6.1.1.4'
H H 0.0000 0.0000 'International Tables Vol C Tables 4.2.6.8 and 6.1.1.4'
N N 0.0061 0.0033 'International Tables Vol C Tables 4.2.6.8 and 6.1.1.4'
Cl Cl 0.1484 0.1585 'International Tables Vol C Tables 4.2.6.8 and 6.1.1.4'

loop_
_geom_angle_atom_site_label_1
_geom_angle_atom_site_label_2
_geom_angle_atom_site_label_3
_geom_angle
C11 N1 C1 118.26(13)
C11 N1 H1 106.6
C1 N1 H1 105.1
N1 C1 C7 111.48(13)
N1 C1 C6 106.10(13)
C7 C1 C6 108.11(14)
N1 C1 C2 113.38(13)
C7 C1 C2 108.85(14)
C6 C1 C2 108.74(14)
C3 C2 C1 110.38(14)
C3 C2 H2A 109.6
C1 C2 H2A 109.6
C3 C2 H2B 109.6
C1 C2 H2B 109.6
H2A C2 H2B 108.1
C10 C3 C4 110.15(16)
C10 C3 C2 108.96(15)
C4 C3 C2 109.42(16)
C10 C3 H3A 109.4
C4 C3 H3A 109.4
C2 C3 H3A 109.4
C3 C4 C5 109.28(15)
C3 C4 H4A 109.8
C5 C4 H4A 109.8
C3 C4 H4B 109.8
C5 C4 H4B 109.8
H4A C4 H4B 108.3
C6 C5 C9 109.20(15)
C6 C5 C4 109.54(15)
C9 C5 C4 109.21(16)
C6 C5 H5A 109.6
C9 C5 H5A 109.6
C4 C5 H5A 109.6
C5 C6 C1 110.94(14)
C5 C6 H6A 109.5
C1 C6 H6A 109.5
C5 C6 H6B 109.5
C1 C6 H6B 109.5
H6A C6 H6B 108.0
C1 C7 C8 109.90(14)
C1 C7 H7A 109.7
C8 C7 H7A 109.7
C1 C7 H7B 109.7
C8 C7 H7B 109.7
H7A C7 H7B 108.2
C9 C8 C10 109.50(16)
C9 C8 C7 110.10(15)
C10 C8 C7 109.53(15)
C9 C8 H8A 109.2
C10 C8 H8A 109.2
C7 C8 H8A 109.2
C8 C9 C5 109.23(15)
C8 C9 H9A 109.8
C5 C9 H9A 109.8
C8 C9 H9B 109.8
C5 C9 H9B 109.8
H9A C9 H9B 108.3
C3 C10 C8 109.38(15)
C3 C10 H10A 109.8
C8 C10 H10A 109.8
C3 C10 H10B 109.8
C8 C10 H10B 109.8
H10A C10 H10B 108.2
N1 C11 C12 110.81(14)
N1 C11 C18 108.52(14)
C12 C11 C18 110.90(14)
N1 C11 H11A 108.9
C12 C11 H11A 108.9
C18 C11 H11A 108.9
C17 C12 C13 118.51(16)
C17 C12 C11 120.50(15)
C13 C12 C11 120.99(15)
C14 C13 C12 121.09(16)
C14 C13 H13A 119.5
C12 C13 H13A 119.5
C15 C14 C13 118.94(16)
C15 C14 H14A 120.5
C13 C14 H14A 120.5
C14 C15 C16 121.21(16)
C14 C15 Cl1 119.49(14)
C16 C15 Cl1 119.30(14)
C17 C16 C15 119.23(16)
C17 C16 H16A 120.4
C15 C16 H16A 120.4
C16 C17 C12 121.01(16)
C16 C17 H17A 119.5
C12 C17 H17A 119.5
C19 C18 C22 102.2(5)
C19 C18 C11 117.0(4)
C22 C18 C11 120.1(4)
C19 C18 C22' 106.2(6)
C11 C18 C22' 105.4(4)
C22 C18 C19' 99.2(6)
C11 C18 C19' 105.7(4)
C22' C18 C19' 98.5(5)
C19 C18 H18A 105.4
C22 C18 H18A 105.4
C11 C18 H18A 105.4
C22' C18 H18A 118.1
C19' C18 H18A 122.2
C19 C18 H18B 98.0
C22 C18 H18B 100.9
C11 C18 H18B 115.2
C22' C18 H18B 115.2
C19' C18 H18B 115.2
C20 C19 C18 107.6(6)
C20 C19 H19A 126.2
C18 C19 H19A 126.2
C19 C20 C21 114.9(8)
C19 C20 H20A 122.5
C21 C20 H20A 122.5
C20 C21 C22 101.0(9)
C20 C21 H21A 111.6
C22 C21 H21A 111.6
C20 C21 H21B 111.6
C22 C21 H21B 111.6
H21A C21 H21B 109.4
C18 C22 C21 103.7(7)
C18 C22 H22A 111.0
C21 C22 H22A 111.0
C18 C22 H22B 111.0
C21 C22 H22B 111.0
H22A C22 H22B 109.0
C20' C19' C18 107.8(7)
C20' C19' H19B 110.1
C18 C19' H19B 110.1
C20' C19' H19C 110.1
C18 C19' H19C 110.1
H19B C19' H19C 108.5
C21' C20' C19' 100.3(10)
C21' C20' H20B 111.7
C19' C20' H20B 111.7
C21' C20' H20C 111.7
C19' C20' H20C 111.7
H20B C20' H20C 109.5
C22' C21' C20' 115.5(11)
C22' C21' H21C 122.2
C20' C21' H21C 122.2
C21' C22' C18 111.4(9)
C21' C22' H22C 124.3
C18 C22' H22C 124.3

loop_
_geom_bond_atom_site_label_1
_geom_bond_atom_site_label_2
_geom_bond_distance
Cl1 C15 1.7463(17)
N1 C11 1.469(2)
N1 C1 1.478(2)
N1 H1 0.9398
C1 C7 1.532(2)
C1 C6 1.537(2)
C1 C2 1.539(2)
C2 C3 1.537(3)
C2 H2A 0.9900
C2 H2B 0.9900
C3 C10 1.526(3)
C3 C4 1.530(3)
C3 H3A 1.0000
C4 C5 1.536(3)
C4 H4A 0.9900
C4 H4B 0.9900
C5 C6 1.530(3)
C5 C9 1.533(3)
C5 H5A 1.0000
C6 H6A 0.9900
C6 H6B 0.9900
C7 C8 1.537(2)
C7 H7A 0.9900
C7 H7B 0.9900
C8 C9 1.528(3)
C8 C10 1.529(3)
C8 H8A 1.0000
C9 H9A 0.9900
C9 H9B 0.9900
C10 H10A 0.9900
C10 H10B 0.9900
C11 C12 1.519(2)
C11 C18 1.544(3)
C11 H11A 1.0000
C12 C17 1.392(2)
C12 C13 1.393(2)
C13 C14 1.388(2)
C13 H13A 0.9500
C14 C15 1.379(3)
C14 H14A 0.9500
C15 C16 1.385(2)
C16 C17 1.381(2)
C16 H16A 0.9500
C17 H17A 0.9500
C18 C19 1.535(4)
C18 C22 1.537(4)
C18 C22' 1.554(7)
C18 C19' 1.569(6)
C18 H18A 1.0000
C18 H18B 1.0000
C19 C20 1.301(8)
C19 H19A 0.9500
C20 C21 1.514(7)
C20 H20A 0.9500
C21 C22 1.537(8)
C21 H21A 0.9900
C21 H21B 0.9900
C22 H22A 0.9900
C22 H22B 0.9900
C19' C20' 1.546(11)
C19' H19B 0.9900
C19' H19C 0.9900
C20' C21' 1.487(9)
C20' H20B 0.9900
C20' H20C 0.9900
C21' C22' 1.305(12)
C21' H21C 0.9500
C22' H22C 0.9500

loop_
_geom_torsion_atom_site_label_1
_geom_torsion_atom_site_label_2
_geom_torsion_atom_site_label_3
_geom_torsion_atom_site_label_4
_geom_torsion
C11 N1 C1 C7 -66.29(18)
C11 N1 C1 C6 176.25(14)
C11 N1 C1 C2 56.96(19)
N1 C1 C2 C3 176.15(14)
C7 C1 C2 C3 -59.16(19)
C6 C1 C2 C3 58.40(19)
C1 C2 C3 C10 60.2(2)
C1 C2 C3 C4 -60.28(19)
C10 C3 C4 C5 -59.41(19)
C2 C3 C4 C5 60.34(19)
C3 C4 C5 C6 -59.83(19)
C3 C4 C5 C9 59.72(19)
C9 C5 C6 C1 -60.22(19)
C4 C5 C6 C1 59.33(19)
N1 C1 C6 C5 179.57(14)
C7 C1 C6 C5 59.88(18)
C2 C1 C6 C5 -58.15(18)
N1 C1 C7 C8 -175.44(14)
C6 C1 C7 C8 -59.20(18)
C2 C1 C7 C8 58.76(18)
C1 C7 C8 C9 60.35(19)
C1 C7 C8 C10 -60.11(19)
C10 C8 C9 C5 60.84(19)
C7 C8 C9 C5 -59.64(19)
C6 C5 C9 C8 59.1(2)
C4 C5 C9 C8 -60.64(19)
C4 C3 C10 C8 59.5(2)
C2 C3 C10 C8 -60.5(2)
C9 C8 C10 C3 -60.0(2)
C7 C8 C10 C3 60.8(2)
C1 N1 C11 C12 85.98(17)
C1 N1 C11 C18 -152.03(15)
N1 C11 C12 C17 45.0(2)
C18 C11 C12 C17 -75.6(2)
N1 C11 C12 C13 -135.84(16)
C18 C11 C12 C13 103.57(19)
C17 C12 C13 C14 -0.8(3)
C11 C12 C13 C14 -179.97(16)
C12 C13 C14 C15 0.3(3)
C13 C14 C15 C16 0.2(3)
C13 C14 C15 Cl1 -179.35(14)
C14 C15 C16 C17 -0.2(3)
Cl1 C15 C16 C17 179.40(14)
C15 C16 C17 C12 -0.4(3)
C13 C12 C17 C16 0.8(3)
C11 C12 C17 C16 -179.97(16)
N1 C11 C18 C19 54.4(4)
C12 C11 C18 C19 176.4(4)
N1 C11 C18 C22 179.2(5)
C12 C11 C18 C22 -58.9(5)
N1 C11 C18 C22' 172.1(5)
C12 C11 C18 C22' -66.0(5)
N1 C11 C18 C19' 68.4(4)
C12 C11 C18 C19' -169.6(4)
C22 C18 C19 C20 -26.6(10)
C11 C18 C19 C20 106.7(8)
C22' C18 C19 C20 -10.5(11)
C19' C18 C19 C20 54.8(19)
C18 C19 C20 C21 10.1(13)
C19 C20 C21 C22 10.7(13)
C19 C18 C22 C21 32.2(9)
C11 C18 C22 C21 -99.2(8)
C22' C18 C22 C21 -74(3)
C19' C18 C22 C21 15.0(9)
C20 C21 C22 C18 -26.3(10)
C19 C18 C19' C20' -93(2)
C22 C18 C19' C20' 8.6(8)
C11 C18 C19' C20' 133.6(6)
C22' C18 C19' C20' 24.9(9)
C18 C19' C20' C21' -22.8(9)
C19' C20' C21' C22' 11.5(14)
C20' C21' C22' C18 4.9(16)
C19 C18 C22' C21' -2.7(13)
C22 C18 C22' C21' 75(3)
C11 C18 C22' C21' -127.4(10)
C19' C18 C22' C21' -18.5(13)
